data_1544396
loop_
_publ_author_name
'El Bakri, Youness'
'Ramli, Youssef'
'Harmaoui, Abdallah'
'Elhafi, Mohamed'
'Essassi, El Mokhtar'
'Mague, Joel T.'

_publ_section_title
;
 5-Methoxy-2-{[(4-methoxy-3,5-dimethylpyridin-2-yl)methyl)]sulfinyl}-1-(prop-2-yn-1-yl)-1<i>H</i>-benzimidazole
;
_journal_coeditor_code SU4087
_journal_issue 10
_journal_name_full IUCrData
_journal_page_first x161695
_journal_paper_doi 10.1107/S2414314616016953
_journal_volume 1
_journal_year 2016
_chemical_formula_iupac 'C20 H21 N3 O3 S'
_chemical_formula_moiety 'C20 H21 N3 O3 S'
_chemical_formula_sum 'C20 H21 N3 O3 S'
_chemical_formula_weight 383.46
_chemical_name_systematic
5-Methoxy-2-{[(4-methoxy-3,5-dimethylpyridin-2-yl)methyl)]sulfinyl}-1-(prop-2-yn-1-yl)-1<i>H</i>-benzimidazole
_space_group_crystal_system monoclinic
_space_group_IT_number 14
_space_group_name_Hall '-P 2ybc'
_space_group_name_H-M_alt 'P 1 21/c 1'
_symmetry_space_group_name_Hall '-P 2ybc'
_symmetry_space_group_name_H-M 'P 1 21/c 1'
_atom_sites_solution_hydrogens geom
_atom_sites_solution_primary direct
_atom_sites_solution_secondary difmap
_audit_creation_method SHELXL-2014/7
_cell_angle_alpha 90
_cell_angle_beta 91.9610(10)
_cell_angle_gamma 90
_cell_formula_units_Z 4
_cell_length_a 4.5974(3)
_cell_length_b 30.675(2)
_cell_length_c 13.8090(9)
_cell_measurement_reflns_used 6538
_cell_measurement_temperature 296(2)
_cell_measurement_theta_max 25.3231
_cell_measurement_theta_min 2.4790
_cell_volume 1946.3(2)
_computing_cell_refinement
;
<i>SAINT</i> (Bruker, 2016)
;
_computing_data_collection
;
<i>APEX3</i> (Bruker, 2016)
;
_computing_data_reduction
;
<i>SAINT</i> (Bruker, 2016)
;
_computing_molecular_graphics
;
DIAMOND (Brandenburg & Putz, 2012) and Mercry (Macrae <i>et al.</i>,
2008)
;
_computing_publication_material
;
<i>SHELXTL</i> (Sheldrick, 2008)
;
_computing_structure_refinement
;
<i>SHELXL2014</i> (Sheldrick, 2015<i>b</i>)
;
_computing_structure_solution
;
<i>SHELXT</i> (Sheldrick, 2015<i>a</i>)
;
_diffrn_ambient_temperature 296(2)
_diffrn_detector_area_resol_mean 8.3333
_diffrn_measured_fraction_theta_full 0.997
_diffrn_measured_fraction_theta_max 0.994
_diffrn_measurement_device_type 'Bruker SMART APEX CCD'
_diffrn_measurement_method '\f and \w scans'
_diffrn_radiation_monochromator graphite
_diffrn_radiation_type MoK\a
_diffrn_radiation_wavelength 0.71073
_diffrn_reflns_av_R_equivalents 0.0393
_diffrn_reflns_limit_h_max 6
_diffrn_reflns_limit_h_min -6
_diffrn_reflns_limit_k_max 40
_diffrn_reflns_limit_k_min -40
_diffrn_reflns_limit_l_max 18
_diffrn_reflns_limit_l_min -18
_diffrn_reflns_number 35690
_diffrn_reflns_theta_full 27.900
_diffrn_reflns_theta_max 27.947
_diffrn_reflns_theta_min 1.328
_exptl_absorpt_coefficient_mu 0.191
_exptl_absorpt_correction_T_max 0.99
_exptl_absorpt_correction_T_min 0.82
_exptl_absorpt_correction_type multi-scan
_exptl_absorpt_process_details
;
(TWINABS; Sheldrick, 2009)
;
_exptl_crystal_colour colourless
_exptl_crystal_density_diffrn 1.309
_exptl_crystal_density_method 'not measured'
_exptl_crystal_description rod
_exptl_crystal_F_000 808
_exptl_crystal_size_max 0.32
_exptl_crystal_size_mid 0.12
_exptl_crystal_size_min 0.06
_refine_diff_density_max 0.846
_refine_diff_density_min -0.367
_refine_ls_extinction_method none
_refine_ls_goodness_of_fit_ref 1.099
_refine_ls_hydrogen_treatment constr
_refine_ls_matrix_type full
_refine_ls_number_parameters 247
_refine_ls_number_reflns 4617
_refine_ls_number_restraints 0
_refine_ls_restrained_S_all 1.099
_refine_ls_R_factor_all 0.1019
_refine_ls_R_factor_gt 0.0825
_refine_ls_shift/su_max 0.001
_refine_ls_shift/su_mean 0.000
_refine_ls_structure_factor_coef Fsqd
_refine_ls_weighting_details 'w=1/[\s^2^(Fo^2^)+(0.0777P)^2^+2.7928P] where P=(Fo^2^+2Fc^2^)/3'
_refine_ls_weighting_scheme calc
_refine_ls_wR_factor_gt 0.2167
_refine_ls_wR_factor_ref 0.2257
_reflns_number_gt 3504
_reflns_number_total 4617
_reflns_threshold_expression 'I > 2\s(I)'
_cod_data_source_file su4087sup1.cif
_cod_data_source_block I
_cod_database_code 1544396
_shelx_space_group_comment
;
The symmetry employed for this shelxl refinement is uniquely defined
by the following loop, which should always be used as a source of
symmetry information in preference to the above space-group names.
They are only intended as comments.
;
_shelx_estimated_absorpt_t_min 0.941
_shelx_estimated_absorpt_t_max 0.989

loop_
_space_group_symop_operation_xyz
'x, y, z'
'-x, y+1/2, -z+1/2'
'-x, -y, -z'
'x, -y-1/2, z-1/2'

loop_
_atom_site_type_symbol
_atom_site_label
_atom_site_fract_x
_atom_site_fract_y
_atom_site_fract_z
_atom_site_U_iso_or_equiv
_atom_site_adp_type
_atom_site_calc_flag
_atom_site_occupancy
S S1 0.28987(19) 0.62771(3) 0.18681(7) 0.0520(3) Uani d 1
O O1 1.0846(7) 0.41553(9) 0.1427(2) 0.0689(8) Uani d 1
O O2 0.2040(6) 0.64395(9) 0.2825(2) 0.0639(7) Uani d 1
O O3 0.4997(10) 0.82164(13) 0.1892(4) 0.1150(14) Uani d 1
N N1 0.5178(7) 0.55192(10) 0.1319(2) 0.0503(7) Uani d 1
N N2 0.6805(6) 0.56988(9) 0.28267(19) 0.0440(6) Uani d 1
N N3 0.2691(10) 0.70843(12) 0.0456(3) 0.0814(12) Uani d 1
C C1 0.8087(7) 0.53035(10) 0.2602(2) 0.0429(7) Uani d 1
C C2 1.0008(8) 0.50354(12) 0.3125(3) 0.0509(8) Uani d 1
H H2 1.0697 0.5108 0.3745 0.061 Uiso calc 1
C C3 1.0830(8) 0.46594(12) 0.2678(3) 0.0553(9) Uani d 1
H H3 1.2108 0.4471 0.3005 0.066 Uiso calc 1
C C4 0.9807(8) 0.45486(11) 0.1741(3) 0.0506(8) Uani d 1
C C5 0.7951(8) 0.48130(11) 0.1215(3) 0.0503(8) Uani d 1
H H5 0.7302 0.4741 0.0590 0.060 Uiso calc 1
C C6 0.7077(7) 0.51995(10) 0.1669(2) 0.0430(7) Uani d 1
C C7 0.9808(13) 0.40132(16) 0.0497(3) 0.0821(14) Uani d 1
H H7A 1.0581 0.4198 0.0007 0.123 Uiso calc 1
H H7B 0.7721 0.4027 0.0463 0.123 Uiso calc 1
H H7C 1.0423 0.3718 0.0392 0.123 Uiso calc 1
C C8 0.5114(7) 0.58028(11) 0.2024(2) 0.0457(7) Uani d 1
C C9 0.5748(8) 0.66390(12) 0.1477(3) 0.0566(9) Uani d 1
H H9A 0.7239 0.6669 0.1987 0.068 Uiso calc 1
H H9B 0.6641 0.6520 0.0908 0.068 Uiso calc 1
C C10 0.4424(8) 0.70796(12) 0.1243(3) 0.0521(8) Uani d 1
C C11 0.1534(12) 0.74665(16) 0.0195(3) 0.0826(14) Uani d 1
H H11 0.0277 0.7468 -0.0347 0.099 Uiso calc 1
C C12 0.2018(11) 0.78517(14) 0.0647(3) 0.0683(11) Uani d 1
C C13 0.3896(13) 0.78359(14) 0.1456(4) 0.0778(13) Uani d 1
C C14 0.5068(10) 0.74393(13) 0.1791(3) 0.0622(10) Uani d 1
C C15 0.0700(16) 0.82688(18) 0.0263(5) 0.109(2) Uani d 1
H H15A 0.1288 0.8506 0.0678 0.164 Uiso calc 1
H H15B 0.1355 0.8321 -0.0379 0.164 Uiso calc 1
H H15C -0.1383 0.8245 0.0246 0.164 Uiso calc 1
C C16 0.319(2) 0.8389(3) 0.2528(7) 0.176(4) Uani d 1
H H16A 0.3030 0.8697 0.2419 0.265 Uiso calc 1
H H16B 0.3940 0.8337 0.3175 0.265 Uiso calc 1
H H16C 0.1305 0.8257 0.2446 0.265 Uiso calc 1
C C17 0.7023(16) 0.7420(2) 0.2694(5) 0.111(2) Uani d 1
H H17A 0.7778 0.7706 0.2835 0.166 Uiso calc 1
H H17B 0.8606 0.7224 0.2591 0.166 Uiso calc 1
H H17C 0.5925 0.7320 0.3229 0.166 Uiso calc 1
C C18 0.7213(8) 0.59296(11) 0.3743(2) 0.0496(8) Uani d 1
H H18A 0.6533 0.6227 0.3662 0.060 Uiso calc 1
H H18B 0.9274 0.5940 0.3916 0.060 Uiso calc 1
C C19 0.5667(8) 0.57253(12) 0.4531(3) 0.0513(8) Uani d 1
C C20 0.4465(11) 0.55728(16) 0.5172(3) 0.0753(13) Uani d 1
H H20 0.3500 0.5450 0.5687 0.090 Uiso calc 1

loop_
_atom_site_aniso_label
_atom_site_aniso_U_11
_atom_site_aniso_U_22
_atom_site_aniso_U_33
_atom_site_aniso_U_12
_atom_site_aniso_U_13
_atom_site_aniso_U_23
S1 0.0460(5) 0.0502(5) 0.0595(5) 0.0078(4) -0.0018(4) 0.0003(4)
O1 0.088(2) 0.0551(16) 0.0633(17) 0.0187(14) -0.0071(15) -0.0094(13)
O2 0.0613(16) 0.0595(16) 0.0722(18) 0.0094(13) 0.0213(14) -0.0005(13)
O3 0.120(3) 0.079(3) 0.146(4) 0.000(2) 0.010(3) -0.014(3)
N1 0.0529(16) 0.0496(16) 0.0480(16) 0.0043(13) -0.0043(13) 0.0003(13)
N2 0.0474(15) 0.0406(14) 0.0437(14) -0.0018(11) -0.0016(12) -0.0024(11)
N3 0.116(3) 0.059(2) 0.068(2) 0.019(2) -0.025(2) -0.0048(18)
C1 0.0421(16) 0.0386(16) 0.0480(17) -0.0029(13) 0.0011(13) -0.0025(13)
C2 0.056(2) 0.0500(19) 0.0454(18) 0.0000(15) -0.0103(15) 0.0005(15)
C3 0.056(2) 0.0497(19) 0.059(2) 0.0065(16) -0.0081(17) 0.0052(17)
C4 0.054(2) 0.0419(17) 0.056(2) 0.0033(15) 0.0037(16) -0.0010(15)
C5 0.059(2) 0.0494(19) 0.0428(18) -0.0024(16) -0.0006(15) -0.0043(15)
C6 0.0439(17) 0.0418(16) 0.0432(17) -0.0022(13) -0.0009(13) 0.0015(13)
C7 0.117(4) 0.067(3) 0.063(3) 0.016(3) 0.008(3) -0.018(2)
C8 0.0440(17) 0.0443(17) 0.0487(18) 0.0003(13) 0.0014(14) 0.0026(14)
C9 0.051(2) 0.054(2) 0.065(2) 0.0122(16) 0.0132(17) 0.0119(18)
C10 0.0516(19) 0.0509(19) 0.054(2) 0.0090(15) 0.0078(16) 0.0132(16)
C11 0.110(4) 0.071(3) 0.065(3) 0.016(3) -0.027(3) 0.013(2)
C12 0.083(3) 0.056(2) 0.066(3) 0.014(2) 0.008(2) 0.021(2)
C13 0.107(4) 0.047(2) 0.078(3) 0.007(2) -0.003(3) -0.001(2)
C14 0.074(3) 0.053(2) 0.059(2) 0.0034(19) -0.0019(19) 0.0034(18)
C15 0.139(5) 0.074(3) 0.116(5) 0.034(3) 0.003(4) 0.039(3)
C16 0.181(9) 0.200(10) 0.151(8) 0.091(8) 0.044(7) -0.020(7)
C17 0.141(6) 0.088(4) 0.100(4) 0.012(4) -0.055(4) -0.009(3)
C18 0.057(2) 0.0431(17) 0.0486(19) -0.0085(15) -0.0021(15) -0.0081(14)
C19 0.056(2) 0.052(2) 0.0453(19) -0.0034(16) -0.0049(16) -0.0048(15)
C20 0.089(3) 0.085(3) 0.052(2) -0.020(3) 0.001(2) -0.001(2)

loop_
_atom_type_symbol
_atom_type_description
_atom_type_scat_dispersion_real
_atom_type_scat_dispersion_imag
_atom_type_scat_source
C C 0.0033 0.0016 'International Tables Vol C Tables 4.2.6.8 and 6.1.1.4'
H H 0.0000 0.0000 'International Tables Vol C Tables 4.2.6.8 and 6.1.1.4'
N N 0.0061 0.0033 'International Tables Vol C Tables 4.2.6.8 and 6.1.1.4'
O O 0.0106 0.0060 'International Tables Vol C Tables 4.2.6.8 and 6.1.1.4'
S S 0.1246 0.1234 'International Tables Vol C Tables 4.2.6.8 and 6.1.1.4'

loop_
_geom_angle_atom_site_label_1
_geom_angle_atom_site_label_2
_geom_angle_atom_site_label_3
_geom_angle
O2 S1 C8 109.63(17)
O2 S1 C9 106.11(18)
C8 S1 C9 96.88(16)
C4 O1 C7 116.4(3)
C16 O3 C13 112.9(7)
C8 N1 C6 103.9(3)
C8 N2 C1 104.8(3)
C8 N2 C18 130.0(3)
C1 N2 C18 125.1(3)
C10 N3 C11 117.0(4)
N2 C1 C2 131.9(3)
N2 C1 C6 106.0(3)
C2 C1 C6 122.1(3)
C3 C2 C1 116.4(3)
C3 C2 H2 121.8
C1 C2 H2 121.8
C2 C3 C4 122.1(3)
C2 C3 H3 118.9
C4 C3 H3 118.9
C5 C4 O1 124.7(3)
C5 C4 C3 122.0(3)
O1 C4 C3 113.3(3)
C4 C5 C6 116.4(3)
C4 C5 H5 121.8
C6 C5 H5 121.8
N1 C6 C1 110.3(3)
N1 C6 C5 128.7(3)
C1 C6 C5 121.0(3)
O1 C7 H7A 109.5
O1 C7 H7B 109.5
H7A C7 H7B 109.5
O1 C7 H7C 109.5
H7A C7 H7C 109.5
H7B C7 H7C 109.5
N1 C8 N2 114.9(3)
N1 C8 S1 118.7(3)
N2 C8 S1 126.4(3)
C10 C9 S1 108.8(3)
C10 C9 H9A 109.9
S1 C9 H9A 109.9
C10 C9 H9B 109.9
S1 C9 H9B 109.9
H9A C9 H9B 108.3
N3 C10 C14 124.0(3)
N3 C10 C9 114.3(4)
C14 C10 C9 121.7(4)
N3 C11 C12 126.0(4)
N3 C11 H11 117.0
C12 C11 H11 117.0
C11 C12 C13 115.4(4)
C11 C12 C15 121.6(5)
C13 C12 C15 123.0(5)
C12 C13 O3 121.5(4)
C12 C13 C14 121.1(4)
O3 C13 C14 116.9(5)
C10 C14 C13 116.5(4)
C10 C14 C17 122.5(4)
C13 C14 C17 121.0(4)
C12 C15 H15A 109.5
C12 C15 H15B 109.5
H15A C15 H15B 109.5
C12 C15 H15C 109.5
H15A C15 H15C 109.5
H15B C15 H15C 109.5
O3 C16 H16A 109.5
O3 C16 H16B 109.5
H16A C16 H16B 109.5
O3 C16 H16C 109.5
H16A C16 H16C 109.5
H16B C16 H16C 109.5
C14 C17 H17A 109.5
C14 C17 H17B 109.5
H17A C17 H17B 109.5
C14 C17 H17C 109.5
H17A C17 H17C 109.5
H17B C17 H17C 109.5
N2 C18 C19 112.8(3)
N2 C18 H18A 109.0
C19 C18 H18A 109.0
N2 C18 H18B 109.0
C19 C18 H18B 109.0
H18A C18 H18B 107.8
C20 C19 C18 178.1(4)
C19 C20 H20 180.0

loop_
_geom_bond_atom_site_label_1
_geom_bond_atom_site_label_2
_geom_bond_distance
S1 O2 1.478(3)
S1 C8 1.785(3)
S1 C9 1.813(4)
O1 C4 1.374(4)
O1 C7 1.423(5)
O3 C16 1.338(8)
O3 C13 1.400(6)
N1 C8 1.307(4)
N1 C6 1.389(4)
N2 C8 1.370(4)
N2 C1 1.388(4)
N2 C18 1.456(4)
N3 C10 1.325(5)
N3 C11 1.332(5)
C1 C2 1.391(5)
C1 C6 1.392(5)
C2 C3 1.368(5)
C2 H2 0.9300
C3 C4 1.402(5)
C3 H3 0.9300
C4 C5 1.368(5)
C5 C6 1.407(5)
C5 H5 0.9300
C7 H7A 0.9600
C7 H7B 0.9600
C7 H7C 0.9600
C9 C10 1.513(5)
C9 H9A 0.9700
C9 H9B 0.9700
C10 C14 1.365(6)
C11 C12 1.351(6)
C11 H11 0.9300
C12 C13 1.390(7)
C12 C15 1.504(6)
C13 C14 1.402(6)
C14 C17 1.514(6)
C15 H15A 0.9600
C15 H15B 0.9600
C15 H15C 0.9600
C16 H16A 0.9600
C16 H16B 0.9600
C16 H16C 0.9600
C17 H17A 0.9600
C17 H17B 0.9600
C17 H17C 0.9600
C18 C19 1.461(5)
C18 H18A 0.9700
C18 H18B 0.9700
C19 C20 1.158(6)
C20 H20 0.9300

loop_
_geom_hbond_atom_site_label_D
_geom_hbond_atom_site_label_H
_geom_hbond_atom_site_label_A
_geom_hbond_site_symmetry_A
_geom_hbond_distance_DH
_geom_hbond_distance_HA
_geom_hbond_distance_DA
_geom_hbond_angle_DHA
C9 H9A O2 1_655 0.97 2.56 3.441(5) 152

loop_
_geom_torsion_atom_site_label_1
_geom_torsion_atom_site_label_2
_geom_torsion_atom_site_label_3
_geom_torsion_atom_site_label_4
_geom_torsion
C8 N2 C1 C2 -179.8(4)
C18 N2 C1 C2 -1.1(6)
C8 N2 C1 C6 0.4(3)
C18 N2 C1 C6 179.1(3)
N2 C1 C2 C3 179.4(4)
C6 C1 C2 C3 -0.8(5)
C1 C2 C3 C4 0.2(6)
C7 O1 C4 C5 -2.2(6)
C7 O1 C4 C3 177.6(4)
C2 C3 C4 C5 0.8(6)
C2 C3 C4 O1 -179.0(4)
O1 C4 C5 C6 178.7(3)
C3 C4 C5 C6 -1.1(5)
C8 N1 C6 C1 0.6(4)
C8 N1 C6 C5 179.6(3)
N2 C1 C6 N1 -0.6(4)
C2 C1 C6 N1 179.5(3)
N2 C1 C6 C5 -179.7(3)
C2 C1 C6 C5 0.5(5)
C4 C5 C6 N1 -178.4(3)
C4 C5 C6 C1 0.5(5)
C6 N1 C8 N2 -0.4(4)
C6 N1 C8 S1 179.7(2)
C1 N2 C8 N1 0.0(4)
C18 N2 C8 N1 -178.6(3)
C1 N2 C8 S1 179.9(2)
C18 N2 C8 S1 1.3(5)
O2 S1 C8 N1 154.0(3)
C9 S1 C8 N1 -96.1(3)
O2 S1 C8 N2 -25.8(4)
C9 S1 C8 N2 84.0(3)
O2 S1 C9 C10 -69.6(3)
C8 S1 C9 C10 177.6(3)
C11 N3 C10 C14 0.1(7)
C11 N3 C10 C9 -178.0(4)
S1 C9 C10 N3 -69.5(4)
S1 C9 C10 C14 112.3(4)
C10 N3 C11 C12 1.6(9)
N3 C11 C12 C13 -0.3(9)
N3 C11 C12 C15 177.1(6)
C11 C12 C13 O3 168.6(5)
C15 C12 C13 O3 -8.8(8)
C11 C12 C13 C14 -2.8(8)
C15 C12 C13 C14 179.8(5)
C16 O3 C13 C12 84.8(8)
C16 O3 C13 C14 -103.5(7)
N3 C10 C14 C13 -3.0(7)
C9 C10 C14 C13 175.0(4)
N3 C10 C14 C17 179.1(5)
C9 C10 C14 C17 -3.0(7)
C12 C13 C14 C10 4.3(7)
O3 C13 C14 C10 -167.4(4)
C12 C13 C14 C17 -177.7(5)
O3 C13 C14 C17 10.6(8)
C8 N2 C18 C19 104.5(4)
C1 N2 C18 C19 -73.8(4)

_cod_database_fobs_code 1544396
